data_7206311
loop_
_publ_author_name
'Gonz\'alez-Gonz\'alez, Juan Saulo'
'Mart\'inez-Mart\'inez, Francisco Javier'
'Peraza Campos, Ana Lilia'
'de Jesus Rosales-Hoz, Maria'
'Garc\'ia-B\'aez, Efr\'en V.'
'Padilla-Mart\'inez, Itzia I.'

_publ_section_title
;
 Supramolecular architectures of conformationally controlled
 1,3-phenyl-dioxalamic molecular clefts through hydrogen bonding and
 steric restraints
;
_journal_issue 14
_journal_name_full CrystEngComm
_journal_page_first 4748
_journal_paper_doi 10.1039/c1ce05302g
_journal_volume 13
_journal_year 2011
_chemical_formula_moiety 'C19 H28 N4 O7'
_chemical_formula_sum 'C19 H28 N4 O7'
_chemical_formula_weight 424.45
_chemical_name_systematic
;
N,N-Bis[(2-(2-hydroxyethylamino)oxalyl)]-1,3-
(5-tertbuthyl-2-methoxy)phenylenediamine
;
_space_group_IT_number 15
_symmetry_cell_setting monoclinic
_symmetry_Int_Tables_number 15
_symmetry_space_group_name_Hall '-C 2yc'
_symmetry_space_group_name_H-M 'C 1 2/c 1'
_atom_sites_solution_hydrogens geom
_atom_sites_solution_primary direct
_atom_sites_solution_secondary difmap
_audit_creation_method SHELXL-97
_cell_angle_alpha 90
_cell_angle_beta 90.00(3)
_cell_angle_gamma 90
_cell_formula_units_Z 8
_cell_length_a 13.066(3)
_cell_length_b 24.384(5)
_cell_length_c 13.303(3)
_cell_measurement_reflns_used 600
_cell_measurement_temperature 173(2)
_cell_measurement_theta_max 25
_cell_measurement_theta_min 20
_cell_volume 4238.4(16)
_computing_cell_refinement 'DENZO/SCALEPACK (Otwinowski & Minor, 1997)'
_computing_data_collection 'COLLECT (Nonius, 2001)'
_computing_data_reduction 'DENZO/SCALEPACK (Otwinowski & Minor, 1997)'
_computing_molecular_graphics 'CAMERON (Watkin <i>et al.</i>, 1996)'
_computing_publication_material 'PLATON (Spek, 2003)'
_computing_structure_refinement 'CRYSTALS (Betteridge <i>et al.</i>, 2003)'
_computing_structure_solution 'SHELXS97 (Sheldrick, 1997)'
_diffrn_ambient_temperature 173(2)
_diffrn_measured_fraction_theta_full 0.964
_diffrn_measured_fraction_theta_max 0.964
_diffrn_measurement_device '95mm CCD camera on \k-goniostat'
_diffrn_measurement_device_type 'Nonius KappaCCD area-detector'
_diffrn_measurement_method '\f and \w'
_diffrn_radiation_monochromator graphite
_diffrn_radiation_type 'Mo K\a'
_diffrn_radiation_wavelength 0.71073
_diffrn_reflns_av_R_equivalents 0.0707
_diffrn_reflns_av_sigmaI/netI 0.0749
_diffrn_reflns_limit_h_max 15
_diffrn_reflns_limit_h_min -15
_diffrn_reflns_limit_k_max 28
_diffrn_reflns_limit_k_min -28
_diffrn_reflns_limit_l_max 15
_diffrn_reflns_limit_l_min -15
_diffrn_reflns_number 11757
_diffrn_reflns_theta_full 25.00
_diffrn_reflns_theta_max 25.00
_diffrn_reflns_theta_min 1.67
_diffrn_standards_decay_% 5
_diffrn_standards_number 0
_exptl_absorpt_coefficient_mu 0.102
_exptl_absorpt_correction_type none
_exptl_absorpt_process_details none
_exptl_crystal_colour colorless
_exptl_crystal_density_diffrn 1.330
_exptl_crystal_density_method 'not measured'
_exptl_crystal_description prism
_exptl_crystal_F_000 1808
_exptl_crystal_size_max 0.30
_exptl_crystal_size_mid 0.20
_exptl_crystal_size_min 0.20
_refine_diff_density_max 0.455
_refine_diff_density_min -0.472
_refine_diff_density_rms 0.146
_refine_ls_extinction_method none
_refine_ls_goodness_of_fit_ref 1.121
_refine_ls_hydrogen_treatment constr
_refine_ls_matrix_type full
_refine_ls_number_parameters 271
_refine_ls_number_reflns 3613
_refine_ls_number_restraints 0
_refine_ls_restrained_S_all 1.121
_refine_ls_R_factor_all 0.1021
_refine_ls_R_factor_gt 0.0551
_refine_ls_shift/su_max 0.002
_refine_ls_shift/su_mean 0.000
_refine_ls_structure_factor_coef Fsqd
_refine_ls_weighting_details 'calc w=1/[\s^2^(Fo^2^)+(0.0980P)^2^+0.2879P] where P=(Fo^2^+2Fc^2^)/3'
_refine_ls_weighting_scheme calc
_refine_ls_wR_factor_gt 0.1371
_refine_ls_wR_factor_ref 0.1858
_reflns_number_gt 2364
_reflns_number_total 3613
_reflns_threshold_expression >2sigma(I)
_cod_data_source_file c1ce05302g.txt
_cod_data_source_block 17
_cod_depositor_comments
;
The following automatic conversions were performed:

'_symmetry_cell_setting' value 'Monoclinic' changed to 'monoclinic'
according to /home/saulius/struct/CIF-dictionaries/cif_core.dic
dictionary named 'cif_core.dic' version 2.4.1 from 2010-06-29.

Automatic conversion script
Id: cif_fix_values 1715 2011-07-08 13:25:40Z adriana 
;
_cod_original_sg_symbol_H-M 'C 2/c'
_cod_database_code 7206311

loop_
_symmetry_equiv_pos_site_id
_symmetry_equiv_pos_as_xyz
1 x,y,z
2 -x,y,1/2-z
3 -x,-y,-z
4 x,-y,1/2+z
5 1/2+x,1/2+y,z
6 1/2-x,1/2+y,1/2-z
7 1/2-x,1/2-y,-z
8 1/2+x,1/2-y,1/2+z

loop_
_atom_site_aniso_label
_atom_site_aniso_U_11
_atom_site_aniso_U_22
_atom_site_aniso_U_33
_atom_site_aniso_U_23
_atom_site_aniso_U_13
_atom_site_aniso_U_12
O8 0.0268(11) 0.0242(11) 0.0418(15) -0.0020(10) -0.0056(10) 0.0027(8)
O9 0.0218(11) 0.0295(12) 0.0445(15) 0.0051(10) 0.0033(9) -0.0009(8)
O13 0.0337(13) 0.0468(15) 0.0507(17) -0.0061(12) -0.0031(11) 0.0019(10)
O18 0.0267(12) 0.0265(12) 0.0495(16) -0.0019(10) -0.0029(10) -0.0001(8)
O19 0.0301(12) 0.0273(12) 0.0427(15) -0.0013(10) -0.0056(10) 0.0017(8)
O23 0.0262(11) 0.0345(12) 0.0328(14) -0.0064(10) 0.0020(9) 0.0069(9)
O24 0.0197(10) 0.0280(12) 0.0292(14) 0.0011(9) -0.0010(9) 0.0029(8)
N7 0.0186(12) 0.0205(13) 0.0265(16) 0.0006(10) 0.0005(10) 0.0006(9)
N10 0.0279(14) 0.0222(14) 0.0365(17) -0.0033(12) 0.0021(12) -0.0015(10)
N17 0.0222(12) 0.0205(13) 0.0317(16) 0.0001(11) -0.0020(11) 0.0026(9)
N20 0.0232(13) 0.0237(13) 0.0302(16) 0.0007(11) 0.0015(11) 0.0015(10)
C1 0.0215(14) 0.0203(15) 0.0166(16) -0.0004(12) 0.0036(12) -0.0011(11)
C2 0.0162(14) 0.0264(16) 0.0179(17) 0.0009(12) 0.0024(12) 0.0015(11)
C3 0.0239(15) 0.0192(15) 0.0204(17) 0.0023(12) 0.0037(12) 0.0035(11)
C4 0.0226(15) 0.0255(16) 0.0228(18) 0.0014(13) 0.0020(12) -0.0021(11)
C5 0.0224(15) 0.0268(16) 0.0157(17) 0.0017(12) 0.0002(12) 0.0006(11)
C6 0.0227(15) 0.0208(15) 0.0215(17) 0.0011(13) 0.0012(12) 0.0038(11)
C8 0.0264(16) 0.0220(15) 0.0160(17) 0.0004(13) 0.0023(12) 0.0006(12)
C9 0.0265(16) 0.0225(16) 0.0230(18) 0.0008(13) 0.0035(13) 0.0011(12)
C11 0.0329(17) 0.0261(17) 0.048(2) -0.0009(16) 0.0070(15) -0.0079(13)
C12 0.0305(18) 0.0269(17) 0.056(3) -0.0080(17) -0.0011(16) -0.0007(13)
C18 0.0276(17) 0.0223(16) 0.0211(18) 0.0002(13) 0.0021(13) 0.0010(12)
C19 0.0259(16) 0.0254(16) 0.0201(18) -0.0005(13) 0.0016(13) -0.0008(12)
C21 0.0304(16) 0.0212(15) 0.034(2) 0.0005(14) 0.0025(14) 0.0046(12)
C22 0.0267(16) 0.0284(16) 0.038(2) -0.0007(15) -0.0041(15) 0.0028(12)
C25 0.0377(19) 0.044(2) 0.031(2) 0.0040(16) -0.0130(16) 0.0013(14)
C26 0.0210(15) 0.0293(17) 0.030(2) 0.0029(14) -0.0007(13) -0.0008(11)
C27 0.0293(18) 0.071(3) 0.042(2) -0.0109(19) -0.0060(16) -0.0042(16)
C28 0.0310(19) 0.081(3) 0.039(2) 0.005(2) 0.0055(16) -0.0021(18)
C29 0.0297(19) 0.047(2) 0.120(4) 0.016(2) -0.026(2) 0.0055(15)

loop_
_atom_site_label
_atom_site_type_symbol
_atom_site_thermal_displace_type
_atom_site_fract_x
_atom_site_fract_y
_atom_site_fract_z
_atom_site_occupancy
_atom_site_U_iso_or_equiv
_atom_site_calc_flag
_atom_site_refinement_flags
O8 O Uani 0.08138(14) 0.12698(8) 0.14188(16) 1.000 0.0309(7) . .
O9 O Uani -0.18364(14) 0.12993(8) 0.10454(17) 1.000 0.0319(7) . .
O13 O Uani -0.12661(16) 0.00400(9) -0.06794(19) 1.000 0.0437(9) . .
O18 O Uani 0.10112(15) 0.46044(8) 0.14855(17) 1.000 0.0342(8) . .
O19 O Uani -0.15778(15) 0.47099(8) 0.08646(17) 1.000 0.0334(8) . .
O23 O Uani -0.13506(14) 0.59765(8) 0.29729(16) 1.000 0.0312(7) . .
O24 O Uani -0.11652(14) 0.29732(7) 0.08487(16) 1.000 0.0256(7) . .
N7 N Uani -0.02901(17) 0.19942(9) 0.12156(19) 1.000 0.0219(8) . .
N10 N Uani -0.07784(17) 0.05617(9) 0.12441(19) 1.000 0.0289(9) . .
N17 N Uani -0.01732(17) 0.39328(9) 0.11477(19) 1.000 0.0248(8) . .
N20 N Uani -0.04299(17) 0.53844(9) 0.12610(19) 1.000 0.0257(8) . .
C1 C Uani 0.03351(19) 0.24622(11) 0.1313(2) 1.000 0.0195(9) . .
C2 C Uani -0.0145(2) 0.29585(10) 0.1140(2) 1.000 0.0202(9) . .
C3 C Uani 0.0383(2) 0.34487(11) 0.1275(2) 1.000 0.0212(9) . .
C4 C Uani 0.1413(2) 0.34300(11) 0.1537(2) 1.000 0.0236(9) . .
C5 C Uani 0.1911(2) 0.29303(11) 0.1675(2) 1.000 0.0216(9) . .
C6 C Uani 0.13630(19) 0.24504(11) 0.1578(2) 1.000 0.0217(9) . .
C8 C Uani -0.0039(2) 0.14609(11) 0.1283(2) 1.000 0.0215(9) . .
C9 C Uani -0.0985(2) 0.10899(11) 0.1178(2) 1.000 0.0240(10) . .
C11 C Uani -0.1546(2) 0.01296(12) 0.1138(3) 1.000 0.0357(10) . .
C12 C Uani -0.1308(2) -0.02442(12) 0.0260(3) 1.000 0.0378(13) . .
C18 C Uani 0.0147(2) 0.44564(11) 0.1268(2) 1.000 0.0237(10) . .
C19 C Uani -0.0719(2) 0.48678(12) 0.1111(2) 1.000 0.0238(10) . .
C21 C Uani -0.1143(2) 0.58411(11) 0.1194(2) 1.000 0.0285(10) . .
C22 C Uani -0.1886(2) 0.58619(12) 0.2062(2) 1.000 0.0310(10) . .
C25 C Uani -0.1269(2) 0.29439(13) -0.0226(3) 1.000 0.0376(11) . .
C26 C Uani 0.3063(2) 0.29365(11) 0.1900(3) 1.000 0.0268(10) . .
C27 C Uani 0.3284(2) 0.32858(16) 0.2816(3) 1.000 0.0474(13) . .
C28 C Uani 0.3625(3) 0.31705(17) 0.0985(3) 1.000 0.0503(14) . .
C29 C Uani 0.3458(3) 0.23568(15) 0.2076(4) 1.000 0.0656(16) . .
H4 H Uiso 0.17744 0.37554 0.16204 1.000 0.0283 . .
H6 H Uiso 0.16842 0.21157 0.16920 1.000 0.0260 . .
H7 H Uiso -0.09253 0.20594 0.10954 1.000 0.0263 . .
H10 H Uiso -0.01552 0.04660 0.13558 1.000 0.0346 . .
H11A H Uiso -0.22135 0.02949 0.10405 1.000 0.0427 . .
H11B H Uiso -0.15695 -0.00853 0.17516 1.000 0.0427 . .
H12A H Uiso -0.06559 -0.04229 0.03775 1.000 0.0454 . .
H12B H Uiso -0.18287 -0.05271 0.02208 1.000 0.0454 . .
H13 H Uiso -0.18572 0.01428 -0.08412 1.000 0.0657 . .
H17 H Uiso -0.08015 0.38929 0.09696 1.000 0.0298 . .
H20 H Uiso 0.02002 0.54506 0.14030 1.000 0.0309 . .
H21A H Uiso -0.15245 0.58119 0.05708 1.000 0.0340 . .
H21B H Uiso -0.07587 0.61814 0.11736 1.000 0.0340 . .
H22A H Uiso -0.23934 0.61446 0.19411 1.000 0.0373 . .
H22B H Uiso -0.22380 0.55131 0.21200 1.000 0.0373 . .
H23 H Uiso -0.17664 0.60875 0.34095 1.000 0.0467 . .
H25A H Uiso -0.19805 0.29549 -0.04034 1.000 0.0561 . .
H25B H Uiso -0.09723 0.26079 -0.04650 1.000 0.0561 . .
H25C H Uiso -0.09215 0.32493 -0.05284 1.000 0.0561 . .
H27A H Uiso 0.40070 0.32855 0.29469 1.000 0.0714 . .
H27B H Uiso 0.29279 0.31386 0.33863 1.000 0.0714 . .
H27C H Uiso 0.30586 0.36546 0.26950 1.000 0.0714 . .
H28A H Uiso 0.43479 0.31766 0.11160 1.000 0.0755 . .
H28C H Uiso 0.34912 0.29448 0.04087 1.000 0.0755 . .
H28D H Uiso 0.33896 0.35368 0.08574 1.000 0.0755 . .
H29A H Uiso 0.41790 0.23690 0.22152 1.000 0.0982 . .
H29B H Uiso 0.33398 0.21388 0.14863 1.000 0.0982 . .
H29C H Uiso 0.31056 0.21971 0.26371 1.000 0.0982 . .

loop_
_atom_type_symbol
_atom_type_description
_atom_type_scat_dispersion_real
_atom_type_scat_dispersion_imag
_atom_type_scat_source
C C 0.0033 0.0016 'International Tables Vol C Tables 4.2.6.8 and 6.1.1.4'
H H 0.0000 0.0000 'International Tables Vol C Tables 4.2.6.8 and 6.1.1.4'
N N 0.0061 0.0033 'International Tables Vol C Tables 4.2.6.8 and 6.1.1.4'
O O 0.0106 0.0060 'International Tables Vol C Tables 4.2.6.8 and 6.1.1.4'

loop_
_geom_angle_atom_site_label_1
_geom_angle_atom_site_label_2
_geom_angle_atom_site_label_3
_geom_angle
_geom_angle_site_symmetry_1
_geom_angle_site_symmetry_2
_geom_angle_site_symmetry_3
_geom_angle_publ_flag
C2 O24 C25 111.5(2) . . . yes
C12 O13 H13 109.00 . . . no
C22 O23 H23 109.00 . . . no
C1 N7 C8 129.5(2) . . . yes
C9 N10 C11 123.9(2) . . . yes
C3 N17 C18 128.5(2) . . . yes
C19 N20 C21 122.3(2) . . . yes
C8 N7 H7 115.00 . . . no
C1 N7 H7 115.00 . . . no
C9 N10 H10 118.00 . . . no
C11 N10 H10 118.00 . . . no
C3 N17 H17 116.00 . . . no
C18 N17 H17 116.00 . . . no
C21 N20 H20 119.00 . . . no
C19 N20 H20 119.00 . . . no
N7 C1 C6 124.6(2) . . . yes
N7 C1 C2 115.5(2) . . . yes
C2 C1 C6 120.0(2) . . . no
O24 C2 C1 120.3(2) . . . yes
O24 C2 C3 119.3(2) . . . yes
C1 C2 C3 120.4(2) . . . no
N17 C3 C4 124.2(2) . . . yes
C2 C3 C4 118.9(2) . . . no
N17 C3 C2 116.9(2) . . . yes
C3 C4 C5 120.9(2) . . . no
C4 C5 C6 119.2(2) . . . no
C4 C5 C26 118.4(2) . . . no
C6 C5 C26 122.4(2) . . . no
C1 C6 C5 120.6(2) . . . no
N7 C8 C9 111.5(2) . . . yes
O8 C8 N7 127.0(3) . . . yes
O8 C8 C9 121.5(2) . . . yes
O9 C9 N10 126.6(3) . . . yes
O9 C9 C8 119.5(2) . . . yes
N10 C9 C8 113.8(2) . . . yes
N10 C11 C12 111.6(2) . . . yes
O13 C12 C11 113.0(2) . . . yes
O18 C18 C19 121.6(2) . . . yes
N17 C18 C19 112.0(2) . . . yes
O18 C18 N17 126.4(3) . . . yes
N20 C19 C18 113.0(2) . . . yes
O19 C19 N20 126.5(3) . . . yes
O19 C19 C18 120.4(3) . . . yes
N20 C21 C22 113.0(2) . . . yes
O23 C22 C21 109.9(2) . . . yes
C5 C26 C29 110.7(2) . . . no
C5 C26 C28 108.6(3) . . . no
C28 C26 C29 107.8(3) . . . no
C27 C26 C28 109.8(3) . . . no
C27 C26 C29 109.5(3) . . . no
C5 C26 C27 110.5(2) . . . no
C3 C4 H4 120.00 . . . no
C5 C4 H4 120.00 . . . no
C1 C6 H6 120.00 . . . no
C5 C6 H6 120.00 . . . no
N10 C11 H11A 109.00 . . . no
N10 C11 H11B 109.00 . . . no
C12 C11 H11A 109.00 . . . no
C12 C11 H11B 109.00 . . . no
H11A C11 H11B 108.00 . . . no
O13 C12 H12A 109.00 . . . no
O13 C12 H12B 109.00 . . . no
C11 C12 H12A 109.00 . . . no
C11 C12 H12B 109.00 . . . no
H12A C12 H12B 108.00 . . . no
N20 C21 H21A 109.00 . . . no
N20 C21 H21B 109.00 . . . no
C22 C21 H21A 109.00 . . . no
C22 C21 H21B 109.00 . . . no
H21A C21 H21B 108.00 . . . no
O23 C22 H22A 110.00 . . . no
O23 C22 H22B 110.00 . . . no
C21 C22 H22A 110.00 . . . no
C21 C22 H22B 110.00 . . . no
H22A C22 H22B 108.00 . . . no
O24 C25 H25A 110.00 . . . no
O24 C25 H25B 109.00 . . . no
O24 C25 H25C 109.00 . . . no
H25A C25 H25B 109.00 . . . no
H25A C25 H25C 109.00 . . . no
H25B C25 H25C 109.00 . . . no
C26 C27 H27A 109.00 . . . no
C26 C27 H27B 109.00 . . . no
C26 C27 H27C 109.00 . . . no
H27A C27 H27B 109.00 . . . no
H27A C27 H27C 109.00 . . . no
H27B C27 H27C 110.00 . . . no
C26 C28 H28A 109.00 . . . no
C26 C28 H28C 110.00 . . . no
C26 C28 H28D 109.00 . . . no
H28A C28 H28C 109.00 . . . no
H28A C28 H28D 109.00 . . . no
H28C C28 H28D 110.00 . . . no
C26 C29 H29A 109.00 . . . no
C26 C29 H29B 109.00 . . . no
C26 C29 H29C 109.00 . . . no
H29A C29 H29B 109.00 . . . no
H29A C29 H29C 109.00 . . . no
H29B C29 H29C 109.00 . . . no

loop_
_geom_bond_atom_site_label_1
_geom_bond_atom_site_label_2
_geom_bond_distance
_geom_bond_site_symmetry_1
_geom_bond_site_symmetry_2
_geom_bond_publ_flag
O8 C8 1.221(3) . . yes
O9 C9 1.237(3) . . yes
O13 C12 1.430(5) . . yes
O18 C18 1.220(3) . . yes
O19 C19 1.231(3) . . yes
O23 C22 1.427(3) . . yes
O24 C2 1.389(3) . . yes
O24 C25 1.438(5) . . yes
O13 H13 0.8400 . . no
O23 H23 0.8400 . . no
N7 C8 1.344(3) . . yes
N7 C1 1.409(3) . . yes
N10 C11 1.462(4) . . yes
N10 C9 1.319(3) . . yes
N17 C3 1.397(3) . . yes
N17 C18 1.353(3) . . yes
N20 C19 1.330(4) . . yes
N20 C21 1.455(3) . . yes
N7 H7 0.8600 . . no
N10 H10 0.8600 . . no
N17 H17 0.8600 . . no
N20 H20 0.8600 . . no
C1 C2 1.382(4) . . no
C1 C6 1.389(4) . . no
C2 C3 1.392(4) . . no
C3 C4 1.391(4) . . no
C4 C5 1.394(4) . . no
C5 C26 1.535(4) . . no
C5 C6 1.378(4) . . no
C8 C9 1.538(4) . . no
C11 C12 1.514(5) . . no
C18 C19 1.527(4) . . no
C21 C22 1.509(4) . . no
C26 C29 1.523(5) . . no
C26 C27 1.515(5) . . no
C26 C28 1.532(5) . . no
C4 H4 0.9300 . . no
C6 H6 0.9300 . . no
C11 H11A 0.9700 . . no
C11 H11B 0.9700 . . no
C12 H12A 0.9700 . . no
C12 H12B 0.9700 . . no
C21 H21A 0.9700 . . no
C21 H21B 0.9700 . . no
C22 H22A 0.9700 . . no
C22 H22B 0.9700 . . no
C25 H25A 0.9600 . . no
C25 H25B 0.9600 . . no
C25 H25C 0.9600 . . no
C27 H27A 0.9600 . . no
C27 H27B 0.9600 . . no
C27 H27C 0.9600 . . no
C28 H28A 0.9600 . . no
C28 H28C 0.9600 . . no
C28 H28D 0.9600 . . no
C29 H29A 0.9600 . . no
C29 H29B 0.9600 . . no
C29 H29C 0.9600 . . no

loop_
_geom_contact_atom_site_label_1
_geom_contact_atom_site_label_2
_geom_contact_distance
_geom_contact_site_symmetry_1
_geom_contact_site_symmetry_2
_geom_contact_publ_flag
O8 N10 2.714(3) . . no
O8 C6 2.974(3) . . no
O8 C9 3.235(3) . 2_555 no
O8 C12 3.415(4) . 3_555 no
O8 C8 3.254(3) . 2_555 no
O8 C22 3.279(3) . 5_545 no
O9 N7 2.647(3) . . no
O9 C25 3.274(4) . 7_455 no
O9 O23 2.817(3) . 6_445 no
O9 C22 3.204(3) . 6_445 no
O13 O19 2.893(3) . 7_455 no
O13 N10 2.928(4) . . no
O13 N10 3.139(3) . 3_555 no
O18 C19 3.284(4) . 2_555 no
O18 C18 3.369(4) . 2_555 no
O18 N20 2.693(3) . . no
O18 C4 2.912(3) . . no
O19 O13 2.893(3) . 7_455 no
O19 N17 2.665(3) . . no
O19 C22 3.254(4) . . no
O19 C12 3.401(4) . 7_455 no
O23 O9 2.817(3) . 6_455 no
O23 N20 2.922(3) . 2_555 no
O23 N20 2.953(3) . . no
O24 C27 3.377(4) . 2_555 no
O24 N17 2.704(3) . . no
O24 N7 2.692(3) . . no
O8 H22A 2.4600 . 5_545 no
O8 H10 2.3300 . . no
O8 H6 2.3800 . . no
O9 H7 2.2000 . . no
O9 H25A 2.5300 . 7_455 no
O9 H22A 2.8900 . 6_445 no
O9 H11A 2.5000 . . no
O9 H23 2.0300 . 6_445 no
O13 H10 2.4000 . 3_555 no
O13 H12A 2.7100 . 3_555 no
O18 H4 2.3000 . . no
O18 H20 2.3200 . . no
O19 H22B 2.7100 . . no
O19 H21A 2.7200 . . no
O19 H13 2.0800 . 7_455 no
O19 H17 2.2400 . . no
O23 H20 2.1400 . 2_555 no
O23 H11A 2.8300 . 6_455 no
O23 H25C 2.8000 . 4_565 no
O24 H7 2.2700 . . no
O24 H17 2.3000 . . no
O24 H27B 2.5500 . 2_555 no
N7 O9 2.647(3) . . no
N7 O24 2.692(3) . . no
N7 C25 3.268(4) . . no
N7 C6 3.438(4) . 2_555 no
N10 O13 2.928(4) . . no
N10 O8 2.714(3) . . no
N10 O13 3.139(3) . 3_555 no
N17 O24 2.704(3) . . no
N17 C25 3.347(4) . . no
N17 O19 2.665(3) . . no
N20 O23 2.953(3) . . no
N20 C18 3.407(4) . 3_565 no
N20 O18 2.693(3) . . no
N20 O23 2.922(3) . 2_555 no
N7 H25B 2.8300 . . no
N10 H12A 2.8800 . 3_555 no
C1 C1 3.277(4) . 2_555 no
C1 C6 3.577(4) . 2_555 no
C3 C3 3.409(4) . 2_555 no
C4 O18 2.912(3) . . no
C6 O8 2.974(3) . . no
C6 C1 3.577(4) . 2_555 no
C6 N7 3.438(4) . 2_555 no
C8 O8 3.254(3) . 2_555 no
C8 C8 3.240(4) . 2_555 no
C9 O8 3.235(3) . 2_555 no
C12 O19 3.401(4) . 7_455 no
C12 O8 3.415(4) . 3_555 no
C18 O18 3.369(4) . 2_555 no
C18 C18 3.300(4) . 2_555 no
C18 N20 3.407(4) . 3_565 no
C18 C21 3.598(4) . 3_565 no
C19 O18 3.284(4) . 2_555 no
C19 C19 3.561(4) . 3_565 no
C21 C18 3.598(4) . 3_565 no
C22 O9 3.204(3) . 6_455 no
C22 O19 3.254(4) . . no
C22 O8 3.279(3) . 5_455 no
C25 N17 3.347(4) . . no
C25 O9 3.274(4) . 7_455 no
C25 N7 3.268(4) . . no
C27 O24 3.377(4) . 2_555 no
C1 H25B 2.9400 . . no
C1 H28C 2.9300 . 7_555 no
C3 H25C 2.9800 . . no
C4 H28D 2.7500 . . no
C4 H27C 2.7000 . . no
C6 H29C 2.7500 . . no
C6 H29B 2.7000 . . no
C6 H28C 2.8200 . 7_555 no
C8 H6 2.8100 . . no
C9 H23 2.9900 . 6_445 no
C11 H22B 2.9600 . 6_445 no
C12 H10 2.9300 . 3_555 no
C18 H4 2.7700 . . no
C19 H22B 2.8700 . . no
C25 H17 2.8700 . . no
C25 H23 3.0500 . 4_564 no
C25 H29C 2.9800 . 8_454 no
C25 H7 2.8200 . . no
C27 H4 2.7800 . . no
C28 H4 2.9300 . . no
C29 H6 2.4500 . . no
H4 O18 2.3000 . . no
H4 C18 2.7700 . . no
H4 C27 2.7800 . . no
H4 C28 2.9300 . . no
H4 H27C 2.2200 . . no
H4 H28D 2.4000 . . no
H6 O8 2.3800 . . no
H6 C8 2.8100 . . no
H6 C29 2.4500 . . no
H6 H29B 2.1800 . . no
H6 H29C 2.2500 . . no
H7 O9 2.2000 . . no
H7 O24 2.2700 . . no
H7 C25 2.8200 . . no
H7 H25B 2.4700 . . no
H10 O8 2.3300 . . no
H10 O13 2.4000 . 3_555 no
H10 C12 2.9300 . 3_555 no
H10 H12A 2.5400 . 3_555 no
H11A O9 2.5000 . . no
H11A H13 2.5700 . . no
H11A O23 2.8300 . 6_445 no
H11A H23 2.4600 . 6_445 no
H12A O13 2.7100 . 3_555 no
H12A N10 2.8800 . 3_555 no
H12A H10 2.5400 . 3_555 no
H12B H28D 2.4500 . 5_445 no
H12B H21A 2.4900 . 7_455 no
H13 H11A 2.5700 . . no
H13 O19 2.0800 . 7_455 no
H17 O19 2.2400 . . no
H17 O24 2.3000 . . no
H17 C25 2.8700 . . no
H17 H25C 2.5400 . . no
H20 O18 2.3200 . . no
H20 O23 2.1400 . 2_555 no
H20 H23 2.5800 . 2_555 no
H21A O19 2.7200 . . no
H21A H12B 2.4900 . 7_455 no
H22A O8 2.4600 . 5_455 no
H22A O9 2.8900 . 6_455 no
H22B O19 2.7100 . . no
H22B C19 2.8700 . . no
H22B C11 2.9600 . 6_455 no
H23 H20 2.5800 . 2_555 no
H23 C25 3.0500 . 4_565 no
H23 H25C 2.4100 . 4_565 no
H23 O9 2.0300 . 6_455 no
H23 C9 2.9900 . 6_455 no
H23 H11A 2.4600 . 6_455 no
H25A O9 2.5300 . 7_455 no
H25B N7 2.8300 . . no
H25B C1 2.9400 . . no
H25B H7 2.4700 . . no
H25C C3 2.9800 . . no
H25C H17 2.5400 . . no
H25C O23 2.8000 . 4_564 no
H25C H23 2.4100 . 4_564 no
H27A H28A 2.4900 . . no
H27A H29A 2.4500 . . no
H27A H28A 2.5000 . 2_655 no
H27B H29C 2.5100 . . no
H27B O24 2.5500 . 2_555 no
H27C C4 2.7000 . . no
H27C H4 2.2200 . . no
H27C H28D 2.5000 . . no
H28A H27A 2.4900 . . no
H28A H29A 2.4600 . . no
H28A H27A 2.5000 . 2_655 no
H28C H29B 2.4400 . . no
H28C C1 2.9300 . 7_555 no
H28C C6 2.8200 . 7_555 no
H28D C4 2.7500 . . no
H28D H4 2.4000 . . no
H28D H27C 2.5000 . . no
H28D H12B 2.4500 . 5_555 no
H29A H27A 2.4500 . . no
H29A H28A 2.4600 . . no
H29A H29A 2.2800 . 2_655 no
H29B C6 2.7000 . . no
H29B H6 2.1800 . . no
H29B H28C 2.4400 . . no
H29C C6 2.7500 . . no
H29C H6 2.2500 . . no
H29C H27B 2.5100 . . no
H29C C25 2.9800 . 8_555 no

loop_
_geom_hbond_atom_site_label_D
_geom_hbond_atom_site_label_H
_geom_hbond_atom_site_label_A
_geom_hbond_distance_DH
_geom_hbond_distance_HA
_geom_hbond_distance_DA
_geom_hbond_angle_DHA
_geom_hbond_site_symmetry_A
_geom_hbond_publ_flag
N7 H7 O9 0.8600 2.2000 2.647(3) 112.00 . yes
N7 H7 O24 0.8600 2.2700 2.692(3) 110.00 . yes
N10 H10 O8 0.8600 2.3300 2.714(3) 107.00 . yes
N10 H10 O13 0.8600 2.4000 3.139(3) 144.00 3_555 yes
O13 H13 O19 0.8400 2.0800 2.893(3) 164.00 7_455 yes
N17 H17 O19 0.8600 2.2400 2.665(3) 110.00 . yes
N17 H17 O24 0.8600 2.3000 2.704(3) 109.00 . yes
N20 H20 O18 0.8600 2.3200 2.693(3) 106.00 . yes
N20 H20 O23 0.8600 2.1400 2.922(3) 150.00 2_555 yes
O23 H23 O9 0.8400 2.0300 2.817(3) 156.00 6_455 yes
C4 H4 O18 0.9300 2.3000 2.912(3) 123.00 . yes
C6 H6 O8 0.9300 2.3800 2.974(3) 121.00 . yes
C11 H11A O9 0.9700 2.5000 2.880(4) 103.00 . yes
C22 H22A O8 0.9700 2.4600 3.279(3) 142.00 5_455 yes
C25 H25A O9 0.9600 2.5300 3.274(4) 134.00 7_455 yes
C27 H27B O24 0.9600 2.5500 3.377(4) 144.00 2_555 yes

loop_
_geom_torsion_atom_site_label_1
_geom_torsion_atom_site_label_2
_geom_torsion_atom_site_label_3
_geom_torsion_atom_site_label_4
_geom_torsion
_geom_torsion_site_symmetry_1
_geom_torsion_site_symmetry_2
_geom_torsion_site_symmetry_3
_geom_torsion_site_symmetry_4
_geom_torsion_publ_flag
C25 O24 C2 C1 -88.6(3) . . . . no
C25 O24 C2 C3 92.7(3) . . . . no
C8 N7 C1 C2 176.1(3) . . . . no
C8 N7 C1 C6 -4.9(5) . . . . no
C1 N7 C8 O8 -2.3(5) . . . . no
C1 N7 C8 C9 177.1(3) . . . . no
C11 N10 C9 O9 1.9(5) . . . . no
C11 N10 C9 C8 -178.1(3) . . . . no
C9 N10 C11 C12 119.0(3) . . . . no
C18 N17 C3 C2 177.6(3) . . . . no
C18 N17 C3 C4 -1.6(5) . . . . no
C3 N17 C18 O18 2.5(5) . . . . no
C3 N17 C18 C19 -176.8(3) . . . . no
C21 N20 C19 O19 3.1(4) . . . . no
C21 N20 C19 C18 -177.3(2) . . . . no
C19 N20 C21 C22 71.7(3) . . . . no
N7 C1 C2 O24 -2.7(4) . . . . no
N7 C1 C2 C3 176.1(2) . . . . no
C6 C1 C2 O24 178.3(2) . . . . no
C6 C1 C2 C3 -3.0(4) . . . . no
N7 C1 C6 C5 -178.7(3) . . . . no
C2 C1 C6 C5 0.3(4) . . . . no
O24 C2 C3 N17 2.7(4) . . . . no
O24 C2 C3 C4 -178.1(2) . . . . no
C1 C2 C3 N17 -176.0(2) . . . . no
C1 C2 C3 C4 3.2(4) . . . . no
N17 C3 C4 C5 178.4(3) . . . . no
C2 C3 C4 C5 -0.7(4) . . . . no
C3 C4 C5 C6 -1.9(4) . . . . no
C3 C4 C5 C26 176.3(3) . . . . no
C4 C5 C6 C1 2.1(4) . . . . no
C26 C5 C6 C1 -176.0(3) . . . . no
C4 C5 C26 C27 55.9(4) . . . . no
C4 C5 C26 C28 -64.6(4) . . . . no
C4 C5 C26 C29 177.3(3) . . . . no
C6 C5 C26 C27 -126.0(3) . . . . no
C6 C5 C26 C28 113.6(3) . . . . no
C6 C5 C26 C29 -4.6(5) . . . . no
O8 C8 C9 O9 179.7(3) . . . . no
O8 C8 C9 N10 -0.3(4) . . . . no
N7 C8 C9 O9 0.3(4) . . . . no
N7 C8 C9 N10 -179.7(2) . . . . no
N10 C11 C12 O13 -59.5(3) . . . . no
O18 C18 C19 O19 178.0(3) . . . . no
O18 C18 C19 N20 -1.6(4) . . . . no
N17 C18 C19 O19 -2.7(4) . . . . no
N17 C18 C19 N20 177.7(2) . . . . no
N20 C21 C22 O23 66.2(3) . . . . no

loop_
_cod_related_entry_id
_cod_related_entry_database
_cod_related_entry_code
1 ChemSpider 30653796
